data_9002942
loop_
_publ_author_name
'Thompson, R. M.'
'Downs, R. T.'

_publ_section_title
;Model pyroxenes I: Ideal pyroxene topologies Pyroxene #24 based on stacking
 sequence ABACBCABACBC Note: Atoms Mg, Si, and O are assigned to atomic
 positions just for convenience.
;
_journal_name_full 'American Mineralogist'
_journal_page_first 653
_journal_page_last 666
_journal_paper_doi 10.2138/am-2003-0419
_journal_volume 88
_journal_year 2003
_chemical_formula_structural Mg2(Si2O6)
_chemical_formula_sum 'Mg O3 Si'
_chemical_name_mineral Pyroxene-ideal
_space_group_IT_number 15
_symmetry_space_group_name_Hall '-C 2yc'
_symmetry_space_group_name_H-M 'C 1 2/c 1'
_cell_angle_alpha 90
_cell_angle_beta 100.024987862
_cell_angle_gamma 90
_cell_length_a 19.8997487421
_cell_length_b 6
_cell_length_c 3.46410161514
_cell_formula_units_Z 24
_cell_volume 407.294
_exptl_crystal_density_diffrn 9.823
_cod_original_cell_volume 407.293
_cod_original_formula_sum 'Mg Si O3'
_cod_database_code 9002942
_cod_struct_determination_method theoretical

loop_
_symmetry_equiv_pos_as_xyz
x,y,z
1/2+x,1/2+y,z
x,-y,1/2+z
1/2+x,1/2-y,1/2+z
-x,y,1/2-z
1/2-x,1/2+y,1/2-z
-x,-y,-z
1/2-x,1/2-y,-z

loop_
_atom_site_label
_atom_site_fract_x
_atom_site_fract_y
_atom_site_fract_z
Mg1a 0.00000 0.41667 0.75000
Mg2a 0.00000 0.25000 0.25000
SiA 0.06250 0.08333 0.81250
SiB 0.10417 0.41667 0.52083
Mg1b 0.16667 0.08333 0.25000
Mg2b 0.16667 0.25000 0.75000
SiC 0.22917 0.41667 0.31250
O1A 0.12500 0.08333 0.87500
O2A 0.04167 0.25000 0.95833
O3A 0.04167 0.08333 0.45833
O1B 0.04167 0.41667 0.45833
O2B 0.12500 0.25000 0.37500
O3B 0.12500 0.58333 0.37500
O1C 0.29167 0.41667 0.37500
O2C 0.20833 0.75000 0.62500
O3C 0.20833 0.41667 0.62500

_database_code_amcsd 0003031
